data_1518428
loop_
_publ_author_name
'Kumar, Shailesh'
'Rathore, Vandana'
'Verma, Ajay'
'Prasad, Ch Durga'
'Kumar, Amit'
'Yadav, Abhimanyu'
'Jana, Sadhan'
'Sattar, Moh'
'Meenakshi, ?'
'Kumar, Sangit'

_publ_section_title
;
 KO(t)Bu-Mediated Aerobic Transition-Metal-Free Regioselective
 \b-Arylation of Indoles: Synthesis of \b-(2-/4-Nitroaryl)-indoles.
;
_journal_issue 1
_journal_name_full 'Organic letters'
_journal_page_first 82
_journal_page_last 85
_journal_paper_doi 10.1021/ol503274z
_journal_volume 17
_journal_year 2015
_chemical_formula_moiety 'C15  H11  Cl1  N2  O2'
_chemical_formula_sum 'C15 H11 Cl N2 O2'
_chemical_formula_weight 286.71
_chemical_name_systematic
;
 ?
;
_space_group_IT_number 15
_symmetry_cell_setting monoclinic
_symmetry_Int_Tables_number 15
_symmetry_space_group_name_Hall '-C 2yc'
_symmetry_space_group_name_H-M 'C 1 2/c 1'
_atom_sites_solution_hydrogens geom
_audit_conform_dict_location ftp://ftp.iucr.org/pub/cif_core.dic
_audit_conform_dict_name cif_core.dic
_audit_conform_dict_version 2.4.3
_audit_creation_date 2014-05-03T21:47:59-00:00
_audit_creation_method 'WinGX routine CIF_UPDATE'
_cell_angle_alpha 90
_cell_angle_beta 126.612(2)
_cell_angle_gamma 90
_cell_formula_units_Z 8
_cell_length_a 19.160(2)
_cell_length_b 11.3942(14)
_cell_length_c 15.345(3)
_cell_measurement_reflns_used 0
_cell_measurement_temperature 293(2)
_cell_measurement_theta_max 0
_cell_measurement_theta_min 0
_cell_measurement_wavelength 0.71073
_cell_volume 2689.0(7)
_computing_molecular_graphics 'Ortep for Windows (Farrugia, 2012)'
_computing_publication_material 'WinGX publication routines (Farrugia, 2012)'
_computing_structure_refinement 'SHELXL-2014 (Sheldrick, 2014)'
_diffrn_ambient_temperature 293(2)
_diffrn_measured_fraction_theta_full 1
_diffrn_measured_fraction_theta_max 0.998
_diffrn_radiation_probe x-ray
_diffrn_radiation_type MoK\a
_diffrn_radiation_wavelength 0.71073
_diffrn_reflns_av_R_equivalents 0.0281
_diffrn_reflns_Laue_measured_fraction_full 1
_diffrn_reflns_Laue_measured_fraction_max 0.998
_diffrn_reflns_limit_h_max 23
_diffrn_reflns_limit_h_min -18
_diffrn_reflns_limit_k_max 14
_diffrn_reflns_limit_k_min -14
_diffrn_reflns_limit_l_max 18
_diffrn_reflns_limit_l_min -18
_diffrn_reflns_number 5174
_diffrn_reflns_point_group_measured_fraction_full 1
_diffrn_reflns_point_group_measured_fraction_max 0.998
_diffrn_reflns_theta_full 25.242
_diffrn_reflns_theta_max 26.112
_diffrn_reflns_theta_min 2.225
_exptl_absorpt_coefficient_mu 0.286
_exptl_absorpt_correction_type none
_exptl_crystal_density_diffrn 1.416
_exptl_crystal_density_method 'not measured'
_exptl_crystal_description char
_exptl_crystal_F_000 1184
_exptl_crystal_size_max 0
_exptl_crystal_size_mid 0
_exptl_crystal_size_min 0
_refine_diff_density_max 0.492
_refine_diff_density_min -0.302
_refine_diff_density_rms 0.049
_refine_ls_extinction_method none
_refine_ls_goodness_of_fit_ref 1.041
_refine_ls_hydrogen_treatment constr
_refine_ls_matrix_type full
_refine_ls_number_constraints 0
_refine_ls_number_parameters 181
_refine_ls_number_reflns 2672
_refine_ls_number_restraints 0
_refine_ls_restrained_S_all 1.041
_refine_ls_R_factor_all 0.0743
_refine_ls_R_factor_gt 0.0555
_refine_ls_shift/su_max 0
_refine_ls_shift/su_mean 0
_refine_ls_structure_factor_coef Fsqd
_refine_ls_weighting_details 'w=1/[\s^2^(Fo^2^)+(0.0832P)^2^+3.2133P] where P=(Fo^2^+2Fc^2^)/3'
_refine_ls_weighting_scheme calc
_refine_ls_wR_factor_gt 0.1570
_refine_ls_wR_factor_ref 0.1695
_reflns_number_gt 2002
_reflns_number_total 2672
_reflns_threshold_expression 'I > 2\s(I)'
_cod_data_source_file ol503274z_si_006.cif
_cod_data_source_block Final_2
_cod_depositor_comments 'Adding full bibliography for 1518427--1518428.cif.'
_cod_original_sg_symbol_H-M 'C 2/c'
_cod_database_code 1518428

loop_
_symmetry_equiv_pos_as_xyz
'x, y, z'
'-x, y, -z+1/2'
'x+1/2, y+1/2, z'
'-x+1/2, y+1/2, -z+1/2'
'-x, -y, -z'
'x, -y, z-1/2'
'-x+1/2, -y+1/2, -z'
'x+1/2, -y+1/2, z-1/2'

loop_
_atom_site_label
_atom_site_type_symbol
_atom_site_fract_x
_atom_site_fract_y
_atom_site_fract_z
_atom_site_U_iso_or_equiv
_atom_site_adp_type
_atom_site_occupancy
_atom_site_calc_flag
Cl1 Cl 1.07398(5) 0.56811(8) 0.64029(7) 0.0741(3) Uani 1 d
N2 N 0.9178(2) 0.7250(2) 0.5877(3) 0.0788(8) Uani 1 d
N1 N 0.89945(16) 0.03780(19) 0.6260(2) 0.0643(7) Uani 1 d
H1 H 0.9117 -0.0315 0.6166 0.077 Uiso 1 calc
C10 C 0.89370(15) 0.3572(2) 0.60496(18) 0.0414(5) Uani 1 d
C11 C 0.96827(16) 0.4031(2) 0.62226(19) 0.0444(6) Uani 1 d
H11 H 1.0124 0.3522 0.638 0.053 Uiso 1 calc
C2 C 0.88677(15) 0.2320(2) 0.6206(2) 0.0440(6) Uani 1 d
C15 C 0.82693(17) 0.4347(2) 0.5777(2) 0.0513(6) Uani 1 d
H15 H 0.7759 0.4057 0.5641 0.062 Uiso 1 calc
C7 C 0.85100(15) 0.1842(2) 0.6734(2) 0.0511(6) Uani 1 d
C1 C 0.91554(16) 0.1392(2) 0.5926(2) 0.0515(7) Uani 1 d
C12 C 0.97857(17) 0.5219(2) 0.6166(2) 0.0501(6) Uani 1 d
C8 C 0.86126(18) 0.0617(2) 0.6762(2) 0.0600(8) Uani 1 d
C14 C 0.83588(19) 0.5534(2) 0.5707(2) 0.0578(7) Uani 1 d
H14 H 0.7908 0.6042 0.5518 0.069 Uiso 1 calc
C3 C 0.81450(18) 0.2323(3) 0.7219(3) 0.0634(8) Uani 1 d
H3 H 0.8083 0.3131 0.7234 0.076 Uiso 1 calc
C13 C 0.9119(2) 0.5973(2) 0.5919(2) 0.0546(7) Uani 1 d
C9 C 0.9544(2) 0.1355(3) 0.5336(3) 0.0707(9) Uani 1 d
H9A H 0.9668 0.0556 0.5274 0.106 Uiso 1 calc
H9B H 1.0073 0.1802 0.5726 0.106 Uiso 1 calc
H9C H 0.9143 0.1683 0.4625 0.106 Uiso 1 calc
O2 O 0.8548(3) 0.7815(2) 0.5415(4) 0.1685(19) Uani 1 d
O1 O 0.9868(3) 0.7723(3) 0.6367(4) 0.1582(18) Uani 1 d
C6 C 0.8349(2) -0.0124(3) 0.7236(3) 0.0846(12) Uani 1 d
H6 H 0.8419 -0.0933 0.7247 0.102 Uiso 1 calc
C4 C 0.7880(2) 0.1574(4) 0.7675(3) 0.0854(11) Uani 1 d
H4 H 0.7625 0.1884 0.7983 0.102 Uiso 1 calc
C5 C 0.7985(2) 0.0380(4) 0.7685(4) 0.0958(14) Uani 1 d
H5 H 0.7802 -0.0097 0.8006 0.115 Uiso 1 calc

loop_
_atom_site_aniso_label
_atom_site_aniso_U_11
_atom_site_aniso_U_22
_atom_site_aniso_U_33
_atom_site_aniso_U_23
_atom_site_aniso_U_13
_atom_site_aniso_U_12
Cl1 0.0735(5) 0.0736(6) 0.0811(6) 0.0027(4) 0.0492(5) -0.0209(4)
N2 0.113(2) 0.0355(14) 0.095(2) -0.0045(14) 0.0655(19) -0.0076(16)
N1 0.0620(14) 0.0280(11) 0.0783(17) -0.0018(10) 0.0285(13) 0.0030(10)
C10 0.0437(13) 0.0329(12) 0.0401(12) -0.0019(9) 0.0210(11) -0.0002(9)
C11 0.0485(14) 0.0384(13) 0.0445(13) 0.0028(10) 0.0268(12) 0.0025(10)
C2 0.0402(12) 0.0325(12) 0.0483(13) -0.0005(10) 0.0204(11) -0.0006(9)
C15 0.0454(14) 0.0421(14) 0.0602(16) 0.0001(11) 0.0282(13) 0.0018(11)
C7 0.0387(13) 0.0405(13) 0.0586(16) 0.0040(11) 0.0207(12) -0.0035(10)
C1 0.0477(14) 0.0344(13) 0.0544(15) -0.0041(11) 0.0207(12) 0.0019(10)
C12 0.0599(16) 0.0453(14) 0.0438(14) -0.0027(11) 0.0302(13) -0.0098(12)
C8 0.0497(15) 0.0403(14) 0.0669(18) 0.0070(12) 0.0222(14) -0.0057(11)
C14 0.0648(17) 0.0363(14) 0.0649(18) 0.0044(12) 0.0346(15) 0.0125(12)
C3 0.0523(16) 0.0639(18) 0.077(2) 0.0050(15) 0.0399(15) -0.0019(13)
C13 0.0750(19) 0.0306(12) 0.0538(15) -0.0001(11) 0.0360(14) 0.0001(12)
C9 0.075(2) 0.0602(19) 0.074(2) -0.0161(15) 0.0428(17) 0.0064(15)
O2 0.147(3) 0.0392(15) 0.246(5) 0.022(2) 0.078(3) 0.0228(18)
O1 0.187(4) 0.0530(17) 0.281(5) -0.031(2) 0.165(4) -0.039(2)
C6 0.066(2) 0.0541(19) 0.099(3) 0.0222(18) 0.031(2) -0.0121(15)
C4 0.066(2) 0.101(3) 0.100(3) 0.014(2) 0.055(2) -0.0089(19)
C5 0.069(2) 0.101(3) 0.110(3) 0.035(2) 0.049(2) -0.014(2)

loop_
_atom_type_symbol
_atom_type_description
_atom_type_scat_dispersion_real
_atom_type_scat_dispersion_imag
_atom_type_scat_source
C C 0.0033 0.0016 'International Tables Vol C Tables 4.2.6.8 and 6.1.1.4'
H H 0 0 'International Tables Vol C Tables 4.2.6.8 and 6.1.1.4'
N N 0.0061 0.0033 'International Tables Vol C Tables 4.2.6.8 and 6.1.1.4'
O O 0.0106 0.006 'International Tables Vol C Tables 4.2.6.8 and 6.1.1.4'
Cl Cl 0.1484 0.1585 'International Tables Vol C Tables 4.2.6.8 and 6.1.1.4'

loop_
_geom_angle_atom_site_label_1
_geom_angle_atom_site_label_2
_geom_angle_atom_site_label_3
_geom_angle
O2 N2 O1 119.4(3)
O2 N2 C13 119.9(3)
O1 N2 C13 120.6(3)
C8 N1 C1 110.9(2)
C11 C10 C15 118.2(2)
C11 C10 C2 121.2(2)
C15 C10 C2 120.5(2)
C12 C11 C10 121.8(2)
C1 C2 C7 107.4(2)
C1 C2 C10 127.2(2)
C7 C2 C10 125.4(2)
C14 C15 C10 120.7(3)
C3 C7 C8 118.4(3)
C3 C7 C2 134.8(2)
C8 C7 C2 106.7(2)
N1 C1 C2 108.1(3)
N1 C1 C9 120.9(2)
C2 C1 C9 131.0(3)
C11 C12 C13 118.8(2)
C11 C12 Cl1 117.5(2)
C13 C12 Cl1 123.8(2)
N1 C8 C6 131.0(3)
N1 C8 C7 106.9(2)
C6 C8 C7 122.0(3)
C15 C14 C13 120.0(3)
C4 C3 C7 118.6(3)
C14 C13 C12 120.5(2)
C14 C13 N2 116.5(3)
C12 C13 N2 122.9(3)
C5 C6 C8 117.6(3)
C5 C4 C3 121.6(4)
C6 C5 C4 121.7(3)

loop_
_geom_bond_atom_site_label_1
_geom_bond_atom_site_label_2
_geom_bond_distance
Cl1 C12 1.720(3)
N2 O2 1.163(4)
N2 O1 1.192(4)
N2 C13 1.463(4)
N1 C8 1.370(4)
N1 C1 1.371(4)
C10 C11 1.390(3)
C10 C15 1.397(3)
C10 C2 1.466(3)
C11 C12 1.379(4)
C2 C1 1.374(4)
C2 C7 1.443(4)
C15 C14 1.376(4)
C7 C3 1.403(4)
C7 C8 1.407(4)
C1 C9 1.476(4)
C12 C13 1.391(4)
C8 C6 1.392(5)
C14 C13 1.383(4)
C3 C4 1.377(5)
C6 C5 1.366(6)
C4 C5 1.374(6)
